data_4113742
loop_
_publ_author_name
'Tracy A. Hanna'
'Lihua Liu'
'Alfredo M. Angeles-Boza'
'Xiaodi Kou'
'C. David Gutsche'
'Krzysztof Ejsmont'
'William H. Watson'
'Lev N. Zakharov'
'Christopher D. Incarvito'
'Arnold L. Rheingold'

_publ_contact_author 'Tracy A. Hanna'
_publ_contact_author_email T.Hanna@tcu.edu
_publ_section_title
;
 Synthesis, Structures, and Conformational Characteristics of Calixarene
 Monoanions and Dianions
;
_journal_name_full 'Journal of the American Chemical Society'
_journal_page_first 6228
_journal_page_last 6238
_journal_paper_doi 10.1021/ja0289797
_journal_volume 125
_journal_year 2003
_chemical_formula_sum 'C45 H45 Cs O9'
_chemical_formula_weight 862.72
_chemical_name_systematic
; 
 ? 
;
_space_group_IT_number 61
_symmetry_cell_setting orthorhombic
_symmetry_space_group_name_Hall '-P 2ac 2ab'
_symmetry_space_group_name_H-M 'P b c a'
_atom_sites_solution_hydrogens geom
_atom_sites_solution_primary direct
_atom_sites_solution_secondary difmap
_audit_creation_method SHELXL-97
_cell_angle_alpha 90.00
_cell_angle_beta 90.00
_cell_angle_gamma 90.00
_cell_formula_units_Z 8
_cell_length_a 15.693(2)
_cell_length_b 20.271(3)
_cell_length_c 24.076(3)
_cell_measurement_temperature 213(2)
_cell_volume 7658.9(18)
_computing_cell_refinement 'Bruker SMART'
_computing_data_collection 'Bruker SMART'
_computing_data_reduction 'Bruker SHELXTL'
_computing_molecular_graphics 'Bruker SHELXTL'
_computing_publication_material 'Bruker SHELXTL'
_computing_structure_refinement 'SHELXL-97 (Sheldrick, 1997)'
_computing_structure_solution 'SHELXS-97 (Sheldrick, 1990)'
_diffrn_ambient_temperature 213(2)
_diffrn_measured_fraction_theta_full 0.998
_diffrn_measured_fraction_theta_max 0.998
_diffrn_measurement_device_type 'CCD area detector'
_diffrn_measurement_method 'phi and omega scans'
_diffrn_radiation_monochromator graphite
_diffrn_radiation_source 'fine-focus sealed tube'
_diffrn_radiation_type MoK\a
_diffrn_radiation_wavelength 0.71073
_diffrn_reflns_av_R_equivalents 0.1970
_diffrn_reflns_av_sigmaI/netI 0.1518
_diffrn_reflns_limit_h_max 16
_diffrn_reflns_limit_h_min -16
_diffrn_reflns_limit_k_max 20
_diffrn_reflns_limit_k_min -20
_diffrn_reflns_limit_l_max 18
_diffrn_reflns_limit_l_min -24
_diffrn_reflns_number 27538
_diffrn_reflns_theta_full 21.50
_diffrn_reflns_theta_max 21.50
_diffrn_reflns_theta_min 1.69
_exptl_absorpt_coefficient_mu 1.026
_exptl_absorpt_correction_T_max 0.9549
_exptl_absorpt_correction_T_min 0.8237
_exptl_absorpt_correction_type integration
_exptl_crystal_colour colorless
_exptl_crystal_density_diffrn 1.496
_exptl_crystal_description 'elongated p'
_exptl_crystal_F_000 3536
_exptl_crystal_size_max .34
_exptl_crystal_size_mid .22
_exptl_crystal_size_min .17
_refine_diff_density_max 1.157
_refine_diff_density_min -0.928
_refine_diff_density_rms 0.143
_refine_ls_extinction_coef 0.00000(12)
_refine_ls_extinction_expression Fc^*^=kFc[1+0.001xFc^2^\l^3^/sin(2\q)]^-1/4^
_refine_ls_extinction_method SHELXL
_refine_ls_goodness_of_fit_ref 1.075
_refine_ls_hydrogen_treatment mixed
_refine_ls_matrix_type full
_refine_ls_number_parameters 499
_refine_ls_number_reflns 4396
_refine_ls_number_restraints 0
_refine_ls_restrained_S_all 1.075
_refine_ls_R_factor_all 0.1982
_refine_ls_R_factor_gt 0.1039
_refine_ls_shift/su_max 4.422
_refine_ls_shift/su_mean 0.023
_refine_ls_structure_factor_coef Fsqd
_refine_ls_weighting_details 'calc w=1/[\s^2^(Fo^2^)+(0.1004P)^2^+138.0530P] where P=(Fo^2^+2Fc^2^)/3'
_refine_ls_weighting_scheme calc
_refine_ls_wR_factor_gt 0.2290
_refine_ls_wR_factor_ref 0.2912
_reflns_number_gt 2095
_reflns_number_total 4396
_reflns_threshold_expression >2sigma(I)
_cod_data_source_file ja0289797si20021230_042221_07.cif
_cod_data_source_block 15
_cod_original_cell_volume 7659.0(18)
_cod_database_code 4113742

loop_
_symmetry_equiv_pos_as_xyz
'x, y, z'
'-x+1/2, -y, z+1/2'
'-x, y+1/2, -z+1/2'
'x+1/2, -y+1/2, -z'
'-x, -y, -z'
'x-1/2, y, -z-1/2'
'x, -y-1/2, z-1/2'
'-x-1/2, y-1/2, z'

loop_
_atom_site_label
_atom_site_type_symbol
_atom_site_fract_x
_atom_site_fract_y
_atom_site_fract_z
_atom_site_U_iso_or_equiv
_atom_site_adp_type
_atom_site_occupancy
_atom_site_symmetry_multiplicity
_atom_site_calc_flag
_atom_site_refinement_flags
Cs1 Cs 0.69668(10) 0.15089(7) 0.70656(6) 0.0652(7) Uani 1 1 d .
O1 O 0.8799(12) 0.1088(7) 0.6367(8) 0.075(6) Uani 1 1 d .
O2 O 0.9548(8) 0.1929(6) 0.7091(6) 0.040(4) Uani 1 1 d .
O3 O 0.8832(9) 0.1197(7) 0.7847(6) 0.038(4) Uani 1 1 d .
O4 O 0.6047(11) 0.0397(6) 0.7688(6) 0.036(4) Uani 1 1 d .
O5 O 0.4790(9) 0.0263(6) 0.6959(5) 0.037(3) Uani 1 1 d .
O6 O 0.6058(10) 0.0410(7) 0.6288(5) 0.062(5) Uani 1 1 d .
O7 O 0.6063(11) 0.2473(9) 0.6337(8) 0.084(6) Uani 1 1 d .
O8 O 0.004(3) 0.046(2) 0.531(2) 0.29(2) Uani 1 1 d .
O9 O 0.912(5) 0.964(5) 0.530(4) 0.60(6) Uani 1 1 d .
C1 C 0.8412(15) 0.1357(9) 0.5939(9) 0.045(6) Uani 1 1 d .
C2 C 0.7801(12) 0.0946(9) 0.5676(7) 0.035(5) Uani 1 1 d .
C3 C 0.7337(12) 0.1201(10) 0.5237(7) 0.037(5) Uani 1 1 d .
H3 H 0.6898 0.0953 0.5083 0.044 Uiso 1 1 calc R
C4 C 0.7513(14) 0.1802(9) 0.5033(7) 0.039(5) Uani 1 1 d .
H4 H 0.7240 0.1955 0.4715 0.047 Uiso 1 1 calc R
C5 C 0.8097(14) 0.2182(9) 0.5298(8) 0.041(5) Uani 1 1 d .
H5 H 0.8175 0.2612 0.5173 0.049 Uiso 1 1 calc R
C6 C 0.8580(13) 0.1973(9) 0.5741(8) 0.037(5) Uani 1 1 d .
C7 C 0.9246(14) 0.2421(10) 0.6028(8) 0.050(6) Uani 1 1 d .
H7A H 0.9738 0.2160 0.6133 0.061 Uiso 1 1 calc R
H7B H 0.9434 0.2758 0.5769 0.061 Uiso 1 1 calc R
C8 C 0.8869(13) 0.2748(10) 0.6542(8) 0.046(6) Uani 1 1 d .
C9 C 0.8429(13) 0.3315(9) 0.6501(9) 0.047(6) Uani 1 1 d .
H9 H 0.8345 0.3506 0.6155 0.056 Uiso 1 1 calc R
C10 C 0.8098(15) 0.3619(10) 0.6977(9) 0.067(7) Uani 1 1 d .
H10 H 0.7777 0.4003 0.6941 0.081 Uiso 1 1 calc R
C11 C 0.8243(11) 0.3353(9) 0.7500(8) 0.034(5) Uani 1 1 d .
H11 H 0.8010 0.3549 0.7815 0.041 Uiso 1 1 calc R
C12 C 0.8738(11) 0.2793(9) 0.7546(8) 0.033(5) Uani 1 1 d .
C13 C 0.9045(12) 0.2491(10) 0.7066(9) 0.046(5) Uani 1 1 d .
C14 C 0.8948(12) 0.2533(9) 0.8120(7) 0.035(5) Uiso 1 1 d .
H14A H 0.9485 0.2297 0.8104 0.042 Uiso 1 1 calc R
H14B H 0.9021 0.2904 0.8370 0.042 Uiso 1 1 calc R
C15 C 0.8273(11) 0.2081(9) 0.8352(7) 0.028(5) Uani 1 1 d .
C16 C 0.8235(11) 0.1403(9) 0.8216(6) 0.022(4) Uani 1 1 d .
C17 C 0.7586(13) 0.1002(9) 0.8403(7) 0.030(5) Uani 1 1 d .
C18 C 0.6985(16) 0.1245(8) 0.8720(9) 0.052(6) Uani 1 1 d .
H18 H 0.6541 0.0973 0.8834 0.063 Uiso 1 1 calc R
C19 C 0.6996(13) 0.1937(9) 0.8900(7) 0.035(5) Uiso 1 1 d .
H19 H 0.6586 0.2102 0.9142 0.042 Uiso 1 1 calc R
C20 C 0.7644(12) 0.2335(9) 0.8694(7) 0.037(5) Uani 1 1 d .
H20 H 0.7655 0.2780 0.8787 0.044 Uiso 1 1 calc R
C21 C 0.7584(12) 0.0295(9) 0.8230(8) 0.037(5) Uani 1 1 d .
H21A H 0.7633 0.0277 0.7829 0.044 Uiso 1 1 calc R
H21B H 0.8088 0.0086 0.8384 0.044 Uiso 1 1 calc R
C22 C 0.6826(12) -0.0102(8) 0.8397(7) 0.028(5) Uani 1 1 d .
C23 C 0.6044(12) -0.0051(8) 0.8130(6) 0.021(4) Uiso 1 1 d .
C24 C 0.5332(12) -0.0409(8) 0.8265(7) 0.027(5) Uani 1 1 d .
C25 C 0.5412(13) -0.0840(9) 0.8723(8) 0.039(5) Uani 1 1 d .
H25 H 0.4947 -0.1090 0.8837 0.047 Uiso 1 1 calc R
C26 C 0.6200(15) -0.0891(10) 0.9009(8) 0.047(6) Uani 1 1 d .
H26 H 0.6252 -0.1174 0.9311 0.056 Uiso 1 1 calc R
C27 C 0.6873(14) -0.0528(9) 0.8842(8) 0.043(5) Uani 1 1 d .
H27 H 0.7386 -0.0567 0.9033 0.051 Uiso 1 1 calc R
C28 C 0.4488(13) -0.0341(10) 0.8012(7) 0.046(6) Uani 1 1 d .
H28A H 0.4366 0.0124 0.7961 0.055 Uiso 1 1 calc R
H28B H 0.4065 -0.0517 0.8267 0.055 Uiso 1 1 calc R
C29 C 0.4397(13) -0.0701(10) 0.7438(9) 0.040(5) Uani 1 1 d .
C30 C 0.4546(13) -0.0380(9) 0.6947(9) 0.044(6) Uani 1 1 d .
C31 C 0.4431(12) -0.0683(9) 0.6433(7) 0.030(5) Uiso 1 1 d .
C32 C 0.4198(12) -0.1351(9) 0.6432(9) 0.040(5) Uani 1 1 d .
H32 H 0.4138 -0.1574 0.6097 0.048 Uiso 1 1 calc R
C33 C 0.4059(13) -0.1683(10) 0.6926(8) 0.048(6) Uani 1 1 d .
H33 H 0.3895 -0.2124 0.6923 0.058 Uiso 1 1 calc R
C34 C 0.4166(11) -0.1353(9) 0.7423(8) 0.033(5) Uani 1 1 d .
H34 H 0.4078 -0.1578 0.7754 0.040 Uiso 1 1 calc R
C35 C 0.4570(13) -0.0312(10) 0.5900(7) 0.040(5) Uani 1 1 d .
H35A H 0.4161 -0.0467 0.5627 0.048 Uiso 1 1 calc R
H35B H 0.4457 0.0152 0.5965 0.048 Uiso 1 1 calc R
C36 C 0.5441(16) -0.0382(9) 0.5666(8) 0.043(6) Uani 1 1 d .
C37 C 0.6152(17) -0.0049(10) 0.5863(9) 0.051(6) Uani 1 1 d .
C38 C 0.6998(17) -0.0129(10) 0.5642(8) 0.049(6) Uani 1 1 d .
C39 C 0.7075(15) -0.0578(10) 0.5199(8) 0.046(6) Uani 1 1 d .
H39 H 0.7611 -0.0663 0.5051 0.055 Uiso 1 1 calc R
C40 C 0.6394(17) -0.0887(10) 0.4985(8) 0.044(6) Uani 1 1 d .
H40 H 0.6464 -0.1158 0.4677 0.053 Uiso 1 1 calc R
C41 C 0.5598(17) -0.0813(10) 0.5210(9) 0.055(7) Uani 1 1 d .
H41 H 0.5147 -0.1051 0.5060 0.066 Uiso 1 1 calc R
C42 C 0.7709(16) 0.0248(9) 0.5904(8) 0.052(7) Uani 1 1 d .
H42A H 0.8238 0.0011 0.5844 0.063 Uiso 1 1 calc R
H42B H 0.7612 0.0271 0.6301 0.063 Uiso 1 1 calc R
C43 C 0.5861(16) 0.2600(12) 0.5893(10) 0.056(7) Uani 1 1 d .
C44 C 0.527(2) 0.2239(19) 0.5594(14) 0.162(18) Uani 1 1 d .
H44A H 0.5229 0.1801 0.5744 0.242 Uiso 1 1 calc R
H44B H 0.5438 0.2217 0.5212 0.242 Uiso 1 1 calc R
H44C H 0.4720 0.2450 0.5620 0.242 Uiso 1 1 calc R
C45 C 0.629(2) 0.3176(15) 0.5623(15) 0.157(18) Uani 1 1 d .
H45A H 0.6300 0.3542 0.5877 0.236 Uiso 1 1 calc R
H45B H 0.5986 0.3298 0.5294 0.236 Uiso 1 1 calc R
H45C H 0.6866 0.3058 0.5527 0.236 Uiso 1 1 calc R
H1O H 0.906(9) 0.128(7) 0.656(6) 0.00(5) Uiso 1 1 d .
H2O H 0.928(9) 0.179(6) 0.738(6) 0.00(4) Uiso 1 1 d .
H3O H 0.908(9) 0.087(7) 0.786(6) 0.00(5) Uiso 1 1 d .
H4O H 0.556(11) 0.041(9) 0.763(8) 0.03(7) Uiso 1 1 d .
H6O H 0.531(10) 0.038(7) 0.680(6) 0.01(5) Uiso 1 1 d .

loop_
_atom_site_aniso_label
_atom_site_aniso_U_11
_atom_site_aniso_U_22
_atom_site_aniso_U_33
_atom_site_aniso_U_23
_atom_site_aniso_U_13
_atom_site_aniso_U_12
Cs1 0.0805(12) 0.0604(10) 0.0547(9) 0.0203(8) -0.0197(9) -0.0215(10)
O1 0.122(17) 0.037(10) 0.066(12) 0.009(9) -0.044(12) -0.049(10)
O2 0.044(9) 0.032(8) 0.045(9) 0.003(8) 0.018(8) 0.004(7)
O3 0.046(10) 0.014(7) 0.055(10) 0.007(7) 0.004(8) 0.016(7)
O4 0.045(12) 0.021(8) 0.043(9) 0.001(6) 0.004(8) -0.011(8)
O5 0.040(10) 0.027(8) 0.045(9) -0.001(7) -0.003(8) 0.003(7)
O6 0.106(14) 0.048(9) 0.032(8) -0.001(8) -0.004(8) -0.031(9)
O7 0.084(14) 0.093(14) 0.074(13) -0.018(11) 0.004(12) 0.006(11)
O8 0.21(4) 0.26(4) 0.39(6) 0.14(4) -0.16(4) -0.11(4)
O9 0.39(10) 0.73(16) 0.67(15) 0.30(13) -0.07(10) 0.08(10)
C1 0.074(17) 0.023(13) 0.037(13) 0.004(11) 0.000(12) 0.000(12)
C2 0.041(15) 0.038(13) 0.027(11) -0.004(10) 0.008(10) 0.020(11)
C3 0.042(14) 0.052(14) 0.016(10) 0.009(10) -0.010(9) -0.017(11)
C4 0.080(17) 0.022(11) 0.015(10) 0.015(10) -0.001(11) 0.005(12)
C5 0.064(16) 0.023(11) 0.035(12) 0.015(10) 0.010(12) -0.006(12)
C6 0.034(14) 0.027(13) 0.051(14) 0.016(11) 0.016(11) -0.011(11)
C7 0.061(16) 0.048(14) 0.042(13) 0.021(11) 0.025(12) 0.010(13)
C8 0.055(16) 0.044(14) 0.038(14) 0.017(11) 0.021(11) -0.008(12)
C9 0.064(16) 0.013(12) 0.064(16) 0.008(10) -0.006(12) 0.005(11)
C10 0.089(19) 0.039(14) 0.074(18) -0.013(13) 0.027(17) 0.007(14)
C11 0.031(13) 0.026(12) 0.047(13) 0.000(10) 0.006(10) -0.004(10)
C12 0.020(12) 0.018(11) 0.060(14) 0.005(10) 0.002(10) 0.003(9)
C13 0.042(14) 0.042(13) 0.053(14) 0.007(13) 0.015(12) -0.015(11)
C15 0.024(13) 0.034(12) 0.027(11) -0.025(9) 0.000(9) 0.015(9)
C16 0.023(12) 0.034(13) 0.009(8) -0.005(9) 0.001(8) 0.010(10)
C17 0.040(14) 0.021(11) 0.028(11) -0.006(10) 0.004(11) -0.007(11)
C18 0.074(17) 0.010(10) 0.073(16) -0.019(10) -0.010(15) -0.007(12)
C20 0.042(14) 0.022(11) 0.046(12) -0.015(10) -0.026(11) 0.010(10)
C21 0.024(12) 0.046(14) 0.040(12) -0.008(11) -0.004(10) 0.013(11)
C22 0.024(13) 0.028(11) 0.032(11) -0.002(9) 0.007(10) 0.019(10)
C24 0.033(13) 0.013(10) 0.034(11) -0.008(9) 0.017(10) 0.000(9)
C25 0.040(15) 0.043(13) 0.033(12) -0.009(11) 0.009(11) 0.001(11)
C26 0.074(19) 0.035(13) 0.032(13) 0.012(10) 0.008(13) -0.008(13)
C27 0.049(15) 0.043(13) 0.037(12) -0.001(10) 0.014(12) -0.006(13)
C28 0.052(15) 0.056(14) 0.030(12) -0.010(11) -0.003(11) 0.002(12)
C29 0.034(14) 0.038(13) 0.047(14) -0.001(12) 0.008(10) -0.010(11)
C30 0.049(14) 0.018(12) 0.065(17) -0.014(11) -0.013(12) -0.006(10)
C32 0.028(13) 0.039(14) 0.054(14) -0.007(11) -0.011(10) -0.005(10)
C33 0.055(15) 0.034(13) 0.054(16) 0.000(11) -0.007(12) -0.006(11)
C34 0.030(13) 0.026(13) 0.044(13) 0.007(10) 0.006(10) 0.007(9)
C35 0.041(15) 0.041(13) 0.038(12) 0.005(10) -0.006(11) 0.004(11)
C36 0.080(19) 0.020(12) 0.028(12) 0.015(10) -0.033(13) 0.000(12)
C37 0.08(2) 0.024(13) 0.048(15) 0.008(11) -0.009(15) -0.024(13)
C38 0.065(18) 0.046(15) 0.036(12) 0.030(12) -0.018(14) -0.013(14)
C39 0.055(17) 0.046(14) 0.036(13) 0.007(11) 0.002(12) 0.007(13)
C40 0.068(18) 0.033(13) 0.031(13) 0.006(10) -0.013(13) -0.004(14)
C41 0.08(2) 0.047(15) 0.035(14) 0.009(12) -0.013(13) -0.015(14)
C42 0.10(2) 0.014(11) 0.041(13) 0.003(10) -0.016(13) 0.001(12)
C43 0.062(18) 0.068(18) 0.038(15) -0.024(14) 0.002(14) 0.013(15)
C44 0.10(3) 0.23(5) 0.15(3) -0.12(3) -0.02(2) 0.01(3)
C45 0.17(4) 0.11(3) 0.20(4) 0.02(3) 0.15(3) 0.04(3)

loop_
_atom_type_symbol
_atom_type_description
_atom_type_scat_dispersion_real
_atom_type_scat_dispersion_imag
_atom_type_scat_source
C C 0.0033 0.0016 'International Tables Vol C Tables 4.2.6.8 and 6.1.1.4'
H H 0.0000 0.0000 'International Tables Vol C Tables 4.2.6.8 and 6.1.1.4'
O O 0.0106 0.0060 'International Tables Vol C Tables 4.2.6.8 and 6.1.1.4'
Cs Cs -0.3680 2.1192 'International Tables Vol C Tables 4.2.6.8 and 6.1.1.4'

loop_
_geom_angle_atom_site_label_1
_geom_angle_atom_site_label_2
_geom_angle_atom_site_label_3
_geom_angle
O7 Cs1 O4 123.0(5)
O7 Cs1 O6 84.3(4)
O4 Cs1 O6 64.5(3)
O7 Cs1 C16 142.6(5)
O4 Cs1 C16 80.3(4)
O6 Cs1 C16 133.0(4)
O7 Cs1 O1 105.8(4)
O4 Cs1 O1 116.8(4)
O6 Cs1 O1 85.1(4)
C16 Cs1 O1 83.9(4)
O7 Cs1 C17 149.4(5)
O4 Cs1 C17 57.9(4)
O6 Cs1 C17 116.7(4)
C16 Cs1 C17 22.9(4)
O1 Cs1 C17 98.3(5)
O7 Cs1 O3 145.4(4)
O4 Cs1 O3 89.9(4)
O6 Cs1 O3 123.3(4)
C16 Cs1 O3 22.4(3)
O1 Cs1 O3 61.6(4)
C17 Cs1 O3 39.8(4)
O7 Cs1 C1 84.9(5)
O4 Cs1 C1 127.6(4)
O6 Cs1 C1 77.3(4)
C16 Cs1 C1 104.0(5)
O1 Cs1 C1 21.6(4)
C17 Cs1 C1 119.8(5)
O3 Cs1 C1 82.1(4)
O7 Cs1 C2 80.9(4)
O4 Cs1 C2 112.0(4)
O6 Cs1 C2 55.4(4)
C16 Cs1 C2 119.9(4)
O1 Cs1 C2 36.9(4)
C17 Cs1 C2 128.9(4)
O3 Cs1 C2 97.5(4)
C1 Cs1 C2 22.1(4)
O7 Cs1 C13 93.7(5)
O4 Cs1 C13 141.7(5)
O6 Cs1 C13 137.2(4)
C16 Cs1 C13 62.3(4)
O1 Cs1 C13 54.3(4)
C17 Cs1 C13 85.2(5)
O3 Cs1 C13 52.1(4)
C1 Cs1 C13 60.0(5)
C2 Cs1 C13 82.1(5)
O7 Cs1 C21 164.8(4)
O4 Cs1 C21 45.1(4)
O6 Cs1 C21 95.3(4)
C16 Cs1 C21 39.1(4)
O1 Cs1 C21 89.3(4)
C17 Cs1 C21 22.8(4)
O3 Cs1 C21 44.8(4)
C1 Cs1 C21 109.9(4)
C2 Cs1 C21 111.4(4)
C13 Cs1 C21 96.8(4)
O7 Cs1 C15 121.6(4)
O4 Cs1 C15 94.5(4)
O6 Cs1 C15 153.7(4)
C16 Cs1 C15 21.0(4)
O1 Cs1 C15 91.3(4)
C17 Cs1 C15 38.1(4)
O3 Cs1 C15 36.3(3)
C1 Cs1 C15 107.3(5)
C2 Cs1 C15 127.9(4)
C13 Cs1 C15 52.7(4)
C21 Cs1 C15 58.6(4)
C1 O1 Cs1 84.0(13)
C16 O3 Cs1 73.8(8)
C23 O4 Cs1 148.2(12)
C37 O6 Cs1 146.9(14)
C43 O7 Cs1 145.9(17)
O1 C1 C6 124(2)
O1 C1 C2 114.7(17)
C6 C1 C2 121(2)
O1 C1 Cs1 74.5(12)
C6 C1 Cs1 108.1(13)
C2 C1 Cs1 87.7(12)
C3 C2 C1 118.5(18)
C3 C2 C42 124.8(19)
C1 C2 C42 116.7(17)
C3 C2 Cs1 112.4(12)
C1 C2 Cs1 70.2(11)
C42 C2 Cs1 85.9(10)
C4 C3 C2 120.7(19)
C3 C4 C5 118.8(18)
C4 C5 C6 124.1(17)
C1 C6 C5 117(2)
C1 C6 C7 121(2)
C5 C6 C7 122.4(17)
C8 C7 C6 110.8(17)
C9 C8 C13 119(2)
C9 C8 C7 120.7(18)
C13 C8 C7 119.8(19)
C8 C9 C10 121(2)
C11 C10 C9 121(2)
C12 C11 C10 119.0(19)
C11 C12 C13 119.3(18)
C11 C12 C14 118.8(18)
C13 C12 C14 121.9(17)
O2 C13 C12 121.5(18)
O2 C13 C8 117(2)
C12 C13 C8 121.2(19)
O2 C13 Cs1 93.2(10)
C12 C13 Cs1 86.2(11)
C8 C13 Cs1 91.4(12)
C15 C14 C12 113.3(15)
C20 C15 C16 118.0(17)
C20 C15 C14 119.6(16)
C16 C15 C14 122.3(15)
C20 C15 Cs1 102.1(11)
C16 C15 Cs1 60.3(9)
C14 C15 Cs1 104.9(10)
O3 C16 C17 122.9(16)
O3 C16 C15 114.9(16)
C17 C16 C15 121.9(16)
O3 C16 Cs1 83.8(9)
C17 C16 Cs1 82.6(10)
C15 C16 Cs1 98.7(10)
C18 C17 C16 120.1(18)
C18 C17 C21 121.5(18)
C16 C17 C21 118.5(18)
C18 C17 Cs1 103.0(14)
C16 C17 Cs1 74.5(9)
C21 C17 Cs1 91.5(10)
C17 C18 C19 122(2)
C20 C19 C18 117.2(19)
C19 C20 C15 121.2(17)
C22 C21 C17 116.4(16)
C22 C21 Cs1 109.9(11)
C17 C21 Cs1 65.8(10)
C27 C22 C23 117.0(18)
C27 C22 C21 120.3(18)
C23 C22 C21 122.6(16)
C24 C23 C22 124.8(17)
C24 C23 O4 121.7(17)
C22 C23 O4 113.5(17)
C23 C24 C25 116.1(18)
C23 C24 C28 126.1(17)
C25 C24 C28 117.5(17)
C24 C25 C26 120.1(19)
C27 C26 C25 119.8(19)
C26 C27 C22 122(2)
C24 C28 C29 113.8(16)
C34 C29 C30 118.6(18)
C34 C29 C28 119.8(18)
C30 C29 C28 121.6(17)
O5 C30 C29 119.1(17)
O5 C30 C31 118.5(19)
C29 C30 C31 122.4(17)
C30 C31 C32 117.4(18)
C30 C31 C35 121.3(17)
C32 C31 C35 121.3(17)
C33 C32 C31 120.7(18)
C34 C33 C32 119.3(18)
C29 C34 C33 121.5(18)
C36 C35 C31 114.2(16)
C37 C36 C41 115(2)
C37 C36 C35 124(2)
C41 C36 C35 121(2)
C36 C37 O6 119(2)
C36 C37 C38 124(2)
O6 C37 C38 116.5(19)
C39 C38 C37 116(2)
C39 C38 C42 126(2)
C37 C38 C42 118(2)
C40 C39 C38 122(2)
C39 C40 C41 122(2)
C40 C41 C36 122(2)
C38 C42 C2 113.2(16)
O7 C43 C44 124(3)
O7 C43 C45 117(3)
C44 C43 C45 119(3)

loop_
_geom_bond_atom_site_label_1
_geom_bond_atom_site_label_2
_geom_bond_distance
Cs1 O7 2.99(2)
Cs1 O4 3.067(13)
Cs1 O6 3.242(13)
Cs1 C16 3.417(15)
Cs1 O1 3.44(2)
Cs1 C17 3.516(17)
Cs1 O3 3.537(14)
Cs1 C1 3.55(2)
Cs1 C2 3.769(17)
Cs1 C13 3.822(18)
Cs1 C21 3.854(19)
Cs1 C15 3.890(16)
O1 C1 1.31(2)
O2 C13 1.39(2)
O3 C16 1.356(19)
O4 C23 1.40(2)
O5 C30 1.36(2)
O6 C37 1.39(2)
O7 C43 1.14(2)
C1 C6 1.36(2)
C1 C2 1.42(3)
C2 C3 1.38(2)
C2 C42 1.52(2)
C3 C4 1.34(2)
C4 C5 1.36(3)
C5 C6 1.38(3)
C6 C7 1.55(3)
C7 C8 1.52(3)
C8 C9 1.34(3)
C8 C13 1.39(3)
C9 C10 1.40(3)
C10 C11 1.39(3)
C11 C12 1.38(2)
C12 C13 1.39(3)
C12 C14 1.51(2)
C14 C15 1.51(2)
C15 C20 1.38(2)
C15 C16 1.41(2)
C16 C17 1.38(2)
C17 C18 1.31(3)
C17 C21 1.49(2)
C18 C19 1.47(2)
C19 C20 1.39(2)
C21 C22 1.49(2)
C22 C27 1.38(2)
C22 C23 1.39(2)
C23 C24 1.37(2)
C24 C25 1.41(2)
C24 C28 1.46(2)
C25 C26 1.42(3)
C26 C27 1.35(3)
C28 C29 1.57(3)
C29 C34 1.37(2)
C29 C30 1.37(3)
C30 C31 1.39(2)
C31 C32 1.40(2)
C31 C35 1.50(2)
C32 C33 1.38(2)
C33 C34 1.38(3)
C35 C36 1.48(3)
C36 C37 1.39(3)
C36 C41 1.43(3)
C37 C38 1.44(3)
C38 C39 1.41(3)
C38 C42 1.49(3)
C39 C40 1.34(3)
C40 C41 1.37(3)
C43 C44 1.39(3)
C43 C45 1.50(4)

loop_
_cod_related_entry_id
_cod_related_entry_database
_cod_related_entry_code
1 ChemSpider 30660501
